data_7235102
loop_
_publ_author_name
'Tumanova, Natalia'
'Tumanov, Nikolay'
'Fischer, Franziska'
'Morelle, Fabrice'
'Ban, Voraksmy'
'Robeyns, Koen'
'Filinchuk, Yaroslav'
'Wouters, Johan'
'Emmerling, Franziska'
'Leyssens, Tom'

_publ_section_title
;
 Exploring polymorphism and stoichiometric diversity in naproxen/proline
 cocrystals
;
_journal_issue 45
_journal_name_full CrystEngComm
_journal_page_first 7308
_journal_paper_doi 10.1039/C8CE01338A
_journal_volume 20
_journal_year 2018
_chemical_absolute_configuration rm
_chemical_formula_moiety '2(C14 H14 O3), 2(C5 H9 N O2)'
_chemical_formula_sum 'C38 H46 N2 O10'
_chemical_formula_weight 690.77
_chemical_melting_point 435(1)
_chemical_name_common 'RS-naproxen D-proline 1:1 cocrystal, polymorph I'
_chemical_name_systematic
;
(2R)-2-(6-methoxynaphthalen-2-yl)propanoic acid 
(2S)-2-(6-methoxynaphthalen-2-yl)propanoic acid 
bis((2R)-pyrrolidin-1-ium-2-carboxylate), polymorph I
;
_space_group_crystal_system monoclinic
_space_group_IT_number 4
_space_group_name_Hall 'P 2yb'
_space_group_name_H-M_alt 'P 1 21 1'
_symmetry_space_group_name_Hall 'P 2yb'
_symmetry_space_group_name_H-M 'P 1 21 1'
_atom_sites_solution_hydrogens mixed
_atom_sites_solution_primary dual
_atom_sites_solution_secondary dual
_audit_creation_method SHELXL-2018/1
_audit_update_record
;
2018-08-08 deposited with the CCDC.
2018-10-15 downloaded from the CCDC.
;
_cell_angle_alpha 90
_cell_angle_beta 98.762(5)
_cell_angle_gamma 90
_cell_formula_units_Z 2
_cell_length_a 12.1578(5)
_cell_length_b 5.8278(2)
_cell_length_c 25.6828(14)
_cell_measurement_reflns_used 3642
_cell_measurement_temperature 295(2)
_cell_measurement_theta_max 66.6840
_cell_measurement_theta_min 3.4710
_cell_volume 1798.47(14)
_computing_cell_refinement 'CrysAlisPro 1.171.39.46 (Rigaku OD, 2018)'
_computing_data_collection 'CrysAlisPro 1.171.38.46 (Rigaku OD, 2015)'
_computing_data_reduction 'CrysAlisPro 1.171.39.46 (Rigaku OD, 2018)'
_computing_structure_refinement 'SHELXL-2018/1 (Sheldrick, 2018)'
_computing_structure_solution 'SHELXT (Sheldrick, 2015)'
_diffrn_ambient_temperature 295(2)
_diffrn_detector_area_resol_mean 5.1856
_diffrn_measured_fraction_theta_full 0.992
_diffrn_measured_fraction_theta_max 0.992
_diffrn_measurement_device_type
;
Oxford Diffraction Xcalibur, Ruby, Gemini ultra
;
_diffrn_measurement_method '\w scans'
_diffrn_radiation_monochromator 'multilayer mirror'
_diffrn_radiation_type CuK\a
_diffrn_radiation_wavelength 1.54184
_diffrn_reflns_av_R_equivalents 0.0328
_diffrn_reflns_av_unetI/netI 0.0322
_diffrn_reflns_Laue_measured_fraction_full 0.992
_diffrn_reflns_Laue_measured_fraction_max 0.992
_diffrn_reflns_limit_h_max 14
_diffrn_reflns_limit_h_min -13
_diffrn_reflns_limit_k_max 6
_diffrn_reflns_limit_k_min -5
_diffrn_reflns_limit_l_max 30
_diffrn_reflns_limit_l_min -28
_diffrn_reflns_number 11150
_diffrn_reflns_point_group_measured_fraction_full 0.788
_diffrn_reflns_point_group_measured_fraction_max 0.788
_diffrn_reflns_theta_full 67.220
_diffrn_reflns_theta_max 67.220
_diffrn_reflns_theta_min 3.482
_diffrn_source 'fine-focus sealed tube'
_exptl_absorpt_coefficient_mu 0.760
_exptl_absorpt_correction_T_max 0.979
_exptl_absorpt_correction_T_min 0.897
_exptl_absorpt_correction_type analytical
_exptl_absorpt_process_details
;
CrysAlisPro 1.171.38.43 (Rigaku Oxford Diffraction, 2015)
Analytical numeric absorption correction using a multifaceted crystal
model based on expressions derived by R.C. Clark & J.S. Reid.
(Clark, R. C. & Reid, J. S. (1995). Acta Cryst. A51, 887-897)
Empirical absorption correction using spherical harmonics,
 implemented in SCALE3 ABSPACK scaling algorithm.
;
_exptl_crystal_colour colourless
_exptl_crystal_density_diffrn 1.276
_exptl_crystal_description plate
_exptl_crystal_F_000 736
_exptl_crystal_size_max 0.190
_exptl_crystal_size_mid 0.160
_exptl_crystal_size_min 0.028
_refine_diff_density_max 0.345
_refine_diff_density_min -0.261
_refine_diff_density_rms 0.043
_refine_ls_extinction_method none
_refine_ls_goodness_of_fit_ref 1.058
_refine_ls_hydrogen_treatment constr
_refine_ls_matrix_type full
_refine_ls_number_parameters 458
_refine_ls_number_reflns 5055
_refine_ls_number_restraints 1
_refine_ls_restrained_S_all 1.058
_refine_ls_R_factor_all 0.0756
_refine_ls_R_factor_gt 0.0640
_refine_ls_shift/su_max 0.000
_refine_ls_shift/su_mean 0.000
_refine_ls_structure_factor_coef Fsqd
_refine_ls_weighting_details 'w=1/[\s^2^(Fo^2^)+(0.0998P)^2^+0.7181P] where P=(Fo^2^+2Fc^2^)/3'
_refine_ls_weighting_scheme calc
_refine_ls_wR_factor_gt 0.1847
_refine_ls_wR_factor_ref 0.1964
_reflns_Friedel_coverage 0.434
_reflns_Friedel_fraction_full 0.534
_reflns_Friedel_fraction_max 0.534
_reflns_number_gt 4166
_reflns_number_total 5055
_reflns_threshold_expression 'I > 2\s(I)'
_cod_data_source_file c8ce01338a2.cif
_cod_data_source_block nt0026_RSnprxDproEtOHb2_polI
_cod_original_cell_volume 1798.45(14)
_cod_database_code 7235102
_shelx_shelxl_version_number 2018/1
_shelx_space_group_comment
;
The symmetry employed for this shelxl refinement is uniquely defined
by the following loop, which should always be used as a source of
symmetry information in preference to the above space-group names.
They are only intended as comments.
;
_shelx_estimated_absorpt_t_min 0.869
_shelx_estimated_absorpt_t_max 0.979

loop_
_space_group_symop_operation_xyz
'x, y, z'
'-x, y+1/2, -z'

loop_
_atom_site_label
_atom_site_type_symbol
_atom_site_fract_x
_atom_site_fract_y
_atom_site_fract_z
_atom_site_U_iso_or_equiv
_atom_site_adp_type
_atom_site_occupancy
_atom_site_site_symmetry_order
_atom_site_calc_flag
_atom_site_refinement_flags_posn
_atom_site_refinement_flags_adp
O1 O 0.3712(5) 0.5184(15) 0.3030(2) 0.135(3) Uani 1 1 d . .
N1 N 0.5540(5) 0.6733(9) 0.4343(2) 0.0862(17) Uani 1 1 d . .
H1A H 0.513891 0.546822 0.426448 0.103 Uiso 1 1 calc R U
H1B H 0.551304 0.709025 0.467816 0.103 Uiso 1 1 calc R U
C1 C 0.3152(5) 0.3519(17) 0.2903(3) 0.087(2) Uani 1 1 d . .
O2 O 0.3088(5) 0.1850(10) 0.3237(2) 0.1139(18) Uani 1 1 d . .
H2O H 0.350582 0.211743 0.351227 0.137 Uiso 1 1 calc R U
N2 N 0.0516(4) 0.4951(8) 0.43741(16) 0.0618(11) Uani 1 1 d . .
H2A H 0.020584 0.363102 0.425500 0.074 Uiso 1 1 calc R U
H2B H 0.026383 0.531561 0.467100 0.074 Uiso 1 1 calc R U
C2 C 0.2506(4) 0.3078(12) 0.2368(2) 0.0747(16) Uani 1 1 d . .
H2 H 0.228936 0.457651 0.221136 0.090 Uiso 1 1 calc R U
O3 O 0.6672(3) -0.0275(10) 0.04154(17) 0.0856(13) Uani 1 1 d . .
C3 C 0.1451(5) 0.1717(16) 0.2368(3) 0.095(2) Uani 1 1 d . .
H3A H 0.104027 0.167583 0.201822 0.142 Uiso 1 1 calc R U
H3B H 0.100661 0.242891 0.260158 0.142 Uiso 1 1 calc R U
H3C H 0.163504 0.018130 0.248555 0.142 Uiso 1 1 calc R U
C38 C 0.1755(6) 0.4726(14) 0.4472(3) 0.108(3) Uani 1 1 d . .
H38A H 0.205034 0.517551 0.483022 0.130 Uiso 1 1 calc R U
H38B H 0.197808 0.315821 0.441673 0.130 Uiso 1 1 calc R U
C37 C 0.2159(5) 0.6301(16) 0.4085(4) 0.114(3) Uani 1 1 d . .
H37A H 0.276933 0.560905 0.393866 0.137 Uiso 1 1 calc R U
H37B H 0.241062 0.774063 0.425189 0.137 Uiso 1 1 calc R U
O4 O 0.7956(4) 0.3659(9) 0.33213(16) 0.0889(13) Uani 1 1 d . .
C4 C 0.3270(4) 0.1971(10) 0.2027(2) 0.0650(14) Uani 1 1 d . .
O5 O 0.8796(3) 0.0721(8) 0.30041(15) 0.0786(11) Uani 1 1 d . .
H5A H 0.916843 0.075136 0.329845 0.094 Uiso 1 1 calc R U
C5 C 0.3499(4) 0.3022(10) 0.1578(2) 0.0650(14) Uani 1 1 d . .
H5 H 0.314141 0.439275 0.147289 0.078 Uiso 1 1 calc R U
O6 O 1.1575(3) 0.6360(9) 0.04520(16) 0.0836(13) Uani 1 1 d . .
C6 C 0.4259(4) 0.2095(10) 0.1271(2) 0.0609(13) Uani 1 1 d . .
O7 O 0.5579(4) 1.0885(8) 0.47692(14) 0.0850(12) Uani 1 1 d . .
C7 C 0.4510(5) 0.3192(12) 0.0809(2) 0.0744(16) Uani 1 1 d . .
H7 H 0.413573 0.452907 0.068936 0.089 Uiso 1 1 calc R U
O8 O 0.4563(4) 1.2508(9) 0.40875(19) 0.1018(16) Uani 1 1 d . .
C8 C 0.5290(5) 0.2306(13) 0.0540(2) 0.0757(16) Uani 1 1 d . .
H8 H 0.543087 0.303176 0.023431 0.091 Uiso 1 1 calc R U
O9 O 0.0474(4) 0.9211(7) 0.47289(14) 0.0857(13) Uani 1 1 d . .
C9 C 0.5885(4) 0.0332(11) 0.0711(2) 0.0674(14) Uani 1 1 d . .
O10 O -0.0076(4) 1.0783(7) 0.39526(15) 0.0786(11) Uani 1 1 d . .
C10 C 0.7280(5) -0.2303(15) 0.0549(3) 0.094(2) Uani 1 1 d . .
H10A H 0.776503 -0.258892 0.029442 0.141 Uiso 1 1 calc R U
H10B H 0.677518 -0.356707 0.055297 0.141 Uiso 1 1 calc R U
H10C H 0.771490 -0.213406 0.089195 0.141 Uiso 1 1 calc R U
C11 C 0.5641(4) -0.0828(12) 0.1145(2) 0.0691(14) Uani 1 1 d . .
H11 H 0.601417 -0.218212 0.125167 0.083 Uiso 1 1 calc R U
C12 C 0.4821(4) 0.0041(10) 0.1431(2) 0.0630(13) Uani 1 1 d . .
C13 C 0.4546(5) -0.1056(12) 0.1888(2) 0.0736(15) Uani 1 1 d . .
H13 H 0.488957 -0.243757 0.199649 0.088 Uiso 1 1 calc R U
C14 C 0.3796(5) -0.0141(12) 0.2171(2) 0.0727(15) Uani 1 1 d . .
H14 H 0.362755 -0.091966 0.246499 0.087 Uiso 1 1 calc R U
C15 C 0.8075(4) 0.2420(10) 0.2958(2) 0.0581(12) Uani 1 1 d . .
C16 C 0.7458(4) 0.2648(10) 0.2407(2) 0.0617(13) Uani 1 1 d . .
H16 H 0.726247 0.110876 0.227013 0.074 Uiso 1 1 calc R U
C17 C 0.6394(4) 0.4026(15) 0.2396(3) 0.0884(19) Uani 1 1 d . .
H17A H 0.657158 0.553738 0.253159 0.133 Uiso 1 1 calc R U
H17B H 0.591753 0.327486 0.260843 0.133 Uiso 1 1 calc R U
H17C H 0.601896 0.413587 0.203941 0.133 Uiso 1 1 calc R U
C18 C 0.8238(4) 0.3755(10) 0.20649(19) 0.0604(12) Uani 1 1 d . .
C19 C 0.8777(5) 0.5846(11) 0.2229(2) 0.0693(14) Uani 1 1 d . .
H19 H 0.863174 0.654601 0.253627 0.083 Uiso 1 1 calc R U
C20 C 0.9507(5) 0.6855(11) 0.1944(2) 0.0714(15) Uani 1 1 d . .
H20 H 0.984205 0.823627 0.205910 0.086 Uiso 1 1 calc R U
C21 C 0.9762(4) 0.5845(11) 0.14779(19) 0.0633(13) Uani 1 1 d . .
C22 C 1.0577(5) 0.6751(11) 0.1191(2) 0.0691(14) Uani 1 1 d . .
H22 H 1.096414 0.807604 0.130848 0.083 Uiso 1 1 calc R U
C23 C 1.0792(4) 0.5685(13) 0.0747(2) 0.0705(15) Uani 1 1 d . .
C24 C 1.2209(5) 0.8371(14) 0.0607(3) 0.090(2) Uani 1 1 d . .
H24A H 1.274168 0.861147 0.037189 0.134 Uiso 1 1 calc R U
H24B H 1.259125 0.818372 0.095955 0.134 Uiso 1 1 calc R U
H24C H 1.172037 0.967093 0.059231 0.134 Uiso 1 1 calc R U
C25 C 1.0197(5) 0.3726(13) 0.0559(2) 0.0732(15) Uani 1 1 d . .
H25 H 1.033200 0.305507 0.024682 0.088 Uiso 1 1 calc R U
C26 C 0.9423(5) 0.2783(12) 0.0825(2) 0.0723(15) Uani 1 1 d . .
H26 H 0.904090 0.147090 0.069471 0.087 Uiso 1 1 calc R U
C27 C 0.9193(4) 0.3787(10) 0.13015(19) 0.0596(12) Uani 1 1 d . .
C28 C 0.8444(4) 0.2803(10) 0.16052(19) 0.0614(13) Uani 1 1 d . .
H28 H 0.807719 0.145589 0.148774 0.074 Uiso 1 1 calc R U
C29 C 0.5081(4) 1.0823(11) 0.4319(2) 0.0622(12) Uani 1 1 d . .
C30 C 0.5073(4) 0.8671(10) 0.3990(2) 0.0614(13) Uani 1 1 d . .
H30 H 0.431835 0.831496 0.381506 0.074 Uiso 1 1 calc R U
C31 C 0.5871(5) 0.8825(12) 0.3597(2) 0.0725(15) Uani 1 1 d . .
H31A H 0.566432 0.776348 0.330763 0.087 Uiso 1 1 calc R U
H31B H 0.588939 1.036800 0.345685 0.087 Uiso 1 1 calc R U
C32 C 0.6973(6) 0.8189(14) 0.3909(3) 0.096(2) Uani 1 1 d . .
H32A H 0.748246 0.766384 0.367858 0.115 Uiso 1 1 calc R U
H32B H 0.730181 0.949437 0.410989 0.115 Uiso 1 1 calc R U
C33 C 0.6729(6) 0.6318(16) 0.4267(3) 0.110(3) Uani 1 1 d . .
H33A H 0.722423 0.639520 0.460047 0.132 Uiso 1 1 calc R U
H33B H 0.680777 0.482759 0.410863 0.132 Uiso 1 1 calc R U
C34 C 0.0191(4) 0.9094(9) 0.42487(18) 0.0538(11) Uani 1 1 d . .
C35 C 0.0239(4) 0.6774(8) 0.39785(19) 0.0530(11) Uani 1 1 d . .
H35 H -0.046813 0.644273 0.375315 0.064 Uiso 1 1 calc R U
C36 C 0.1184(6) 0.6679(13) 0.3667(3) 0.090(2) Uani 1 1 d . .
H36A H 0.109415 0.542296 0.341636 0.108 Uiso 1 1 calc R U
H36B H 0.125390 0.810674 0.348038 0.108 Uiso 1 1 calc R U

loop_
_atom_site_aniso_label
_atom_site_aniso_U_11
_atom_site_aniso_U_22
_atom_site_aniso_U_33
_atom_site_aniso_U_23
_atom_site_aniso_U_13
_atom_site_aniso_U_12
O1 0.140(4) 0.163(7) 0.103(4) -0.032(4) 0.022(3) -0.082(5)
N1 0.139(5) 0.044(3) 0.087(3) 0.001(2) 0.056(3) -0.001(3)
C1 0.080(4) 0.097(6) 0.089(4) -0.016(4) 0.024(3) 0.006(4)
O2 0.149(5) 0.075(4) 0.105(4) -0.009(3) -0.022(3) 0.011(3)
N2 0.088(3) 0.038(2) 0.063(2) 0.0000(18) 0.021(2) 0.002(2)
C2 0.066(3) 0.075(4) 0.082(4) -0.003(3) 0.008(3) 0.014(3)
O3 0.075(2) 0.094(4) 0.089(3) -0.016(2) 0.017(2) -0.002(2)
C3 0.074(4) 0.090(5) 0.117(5) -0.012(4) 0.007(3) -0.001(4)
C38 0.089(4) 0.065(4) 0.156(7) -0.001(5) -0.027(4) 0.014(4)
C37 0.067(4) 0.091(6) 0.192(9) -0.038(6) 0.047(5) -0.008(4)
O4 0.107(3) 0.082(3) 0.076(2) -0.017(2) 0.009(2) 0.027(3)
C4 0.058(3) 0.057(4) 0.078(3) 0.001(3) 0.003(2) 0.003(3)
O5 0.094(3) 0.062(3) 0.075(2) -0.007(2) -0.0051(19) 0.025(2)
C5 0.063(3) 0.052(3) 0.076(3) 0.003(3) -0.003(2) 0.006(3)
O6 0.083(2) 0.092(4) 0.077(2) 0.011(2) 0.016(2) -0.010(2)
C6 0.058(3) 0.053(3) 0.068(3) -0.003(2) -0.001(2) 0.001(2)
O7 0.138(3) 0.060(2) 0.061(2) -0.0010(19) 0.025(2) 0.013(3)
C7 0.081(3) 0.061(4) 0.078(3) 0.013(3) 0.003(3) 0.010(3)
O8 0.124(3) 0.066(3) 0.104(3) -0.023(2) -0.019(3) 0.031(3)
C8 0.073(3) 0.078(4) 0.075(3) 0.004(3) 0.008(3) -0.004(3)
O9 0.157(4) 0.047(2) 0.058(2) -0.0029(17) 0.032(2) 0.010(2)
C9 0.059(3) 0.066(4) 0.075(3) -0.009(3) 0.004(2) 0.001(3)
O10 0.112(3) 0.0344(19) 0.081(2) 0.0044(18) -0.012(2) 0.007(2)
C10 0.072(3) 0.089(5) 0.123(6) -0.036(5) 0.020(3) 0.004(4)
C11 0.065(3) 0.060(4) 0.080(3) -0.005(3) 0.003(3) 0.006(3)
C12 0.063(3) 0.052(3) 0.069(3) -0.002(2) -0.006(2) 0.001(3)
C13 0.080(3) 0.056(4) 0.083(3) 0.007(3) 0.006(3) 0.012(3)
C14 0.079(3) 0.060(4) 0.080(3) 0.006(3) 0.012(3) 0.004(3)
C15 0.063(3) 0.046(3) 0.066(3) -0.001(2) 0.011(2) -0.002(2)
C16 0.062(3) 0.052(3) 0.068(3) -0.003(2) 0.001(2) -0.004(3)
C17 0.060(3) 0.095(5) 0.108(4) -0.005(4) 0.006(3) 0.009(3)
C18 0.065(3) 0.053(3) 0.059(3) 0.001(2) -0.001(2) -0.003(2)
C19 0.090(4) 0.051(3) 0.067(3) -0.007(3) 0.012(3) -0.009(3)
C20 0.088(4) 0.046(3) 0.078(3) -0.011(3) 0.007(3) -0.014(3)
C21 0.070(3) 0.059(3) 0.058(3) 0.003(3) 0.001(2) -0.006(3)
C22 0.080(3) 0.055(3) 0.071(3) 0.002(3) 0.005(3) -0.010(3)
C23 0.072(3) 0.076(4) 0.062(3) 0.013(3) 0.004(2) 0.008(3)
C24 0.083(4) 0.083(5) 0.104(5) 0.021(4) 0.018(3) -0.001(4)
C25 0.082(3) 0.074(4) 0.063(3) -0.005(3) 0.010(3) -0.001(3)
C26 0.085(4) 0.067(4) 0.064(3) -0.010(3) 0.006(3) -0.008(3)
C27 0.066(3) 0.050(3) 0.059(3) -0.001(2) -0.002(2) 0.001(2)
C28 0.064(3) 0.052(3) 0.064(3) -0.004(2) -0.001(2) -0.006(3)
C29 0.076(3) 0.048(3) 0.066(3) -0.006(3) 0.023(2) -0.003(3)
C30 0.070(3) 0.050(3) 0.070(3) -0.007(2) 0.027(2) -0.005(2)
C31 0.087(3) 0.064(4) 0.073(3) -0.007(3) 0.031(3) -0.002(3)
C32 0.084(4) 0.080(5) 0.133(6) -0.019(4) 0.045(4) -0.003(4)
C33 0.103(5) 0.086(6) 0.140(6) 0.006(5) 0.018(5) 0.027(4)
C34 0.064(3) 0.039(3) 0.060(3) -0.002(2) 0.016(2) 0.003(2)
C35 0.063(3) 0.036(2) 0.061(3) 0.000(2) 0.010(2) 0.001(2)
C36 0.134(6) 0.066(4) 0.085(4) -0.009(3) 0.065(4) 0.001(4)

loop_
_atom_type_symbol
_atom_type_description
_atom_type_scat_dispersion_real
_atom_type_scat_dispersion_imag
_atom_type_scat_source
C C 0.0181 0.0091 'International Tables Vol C Tables 4.2.6.8 and 6.1.1.4'
H H 0.0000 0.0000 'International Tables Vol C Tables 4.2.6.8 and 6.1.1.4'
N N 0.0311 0.0180 'International Tables Vol C Tables 4.2.6.8 and 6.1.1.4'
O O 0.0492 0.0322 'International Tables Vol C Tables 4.2.6.8 and 6.1.1.4'

loop_
_geom_angle_atom_site_label_1
_geom_angle_atom_site_label_2
_geom_angle_atom_site_label_3
_geom_angle
C30 N1 C33 108.9(5)
C30 N1 H1A 109.9
C33 N1 H1A 109.9
C30 N1 H1B 109.9
C33 N1 H1B 109.9
H1A N1 H1B 108.3
O1 C1 O2 120.7(7)
O1 C1 C2 125.7(8)
O2 C1 C2 113.5(7)
C1 O2 H2O 109.5
C35 N2 C38 107.3(5)
C35 N2 H2A 110.2
C38 N2 H2A 110.2
C35 N2 H2B 110.2
C38 N2 H2B 110.2
H2A N2 H2B 108.5
C1 C2 C3 114.6(6)
C1 C2 C4 108.8(4)
C3 C2 C4 111.9(6)
C1 C2 H2 107.1
C3 C2 H2 107.1
C4 C2 H2 107.1
C9 O3 C10 118.1(6)
C2 C3 H3A 109.5
C2 C3 H3B 109.5
H3A C3 H3B 109.5
C2 C3 H3C 109.5
H3A C3 H3C 109.5
H3B C3 H3C 109.5
C37 C38 N2 105.0(5)
C37 C38 H38A 110.7
N2 C38 H38A 110.7
C37 C38 H38B 110.7
N2 C38 H38B 110.7
H38A C38 H38B 108.8
C38 C37 C36 105.4(5)
C38 C37 H37A 110.7
C36 C37 H37A 110.7
C38 C37 H37B 110.7
C36 C37 H37B 110.7
H37A C37 H37B 108.8
C5 C4 C14 117.9(5)
C5 C4 C2 121.1(5)
C14 C4 C2 120.9(5)
C15 O5 H5A 109.5
C4 C5 C6 122.3(5)
C4 C5 H5 118.9
C6 C5 H5 118.9
C23 O6 C24 118.4(5)
C12 C6 C5 119.4(5)
C12 C6 C7 118.1(5)
C5 C6 C7 122.5(5)
C8 C7 C6 120.6(6)
C8 C7 H7 119.7
C6 C7 H7 119.7
C7 C8 C9 121.5(6)
C7 C8 H8 119.3
C9 C8 H8 119.3
O3 C9 C11 125.7(6)
O3 C9 C8 114.5(6)
C11 C9 C8 119.8(5)
O3 C10 H10A 109.5
O3 C10 H10B 109.5
H10A C10 H10B 109.5
O3 C10 H10C 109.5
H10A C10 H10C 109.5
H10B C10 H10C 109.5
C9 C11 C12 119.9(6)
C9 C11 H11 120.0
C12 C11 H11 120.0
C6 C12 C11 120.0(5)
C6 C12 C13 117.4(5)
C11 C12 C13 122.6(5)
C14 C13 C12 121.8(6)
C14 C13 H13 119.1
C12 C13 H13 119.1
C13 C14 C4 121.1(6)
C13 C14 H14 119.5
C4 C14 H14 119.5
O4 C15 O5 122.5(5)
O4 C15 C16 125.0(5)
O5 C15 C16 112.4(5)
C15 C16 C17 111.5(5)
C15 C16 C18 108.3(4)
C17 C16 C18 111.5(5)
C15 C16 H16 108.5
C17 C16 H16 108.5
C18 C16 H16 108.5
C16 C17 H17A 109.5
C16 C17 H17B 109.5
H17A C17 H17B 109.5
C16 C17 H17C 109.5
H17A C17 H17C 109.5
H17B C17 H17C 109.5
C28 C18 C19 118.0(5)
C28 C18 C16 122.6(5)
C19 C18 C16 119.4(5)
C20 C19 C18 121.3(5)
C20 C19 H19 119.3
C18 C19 H19 119.3
C19 C20 C21 121.3(6)
C19 C20 H20 119.3
C21 C20 H20 119.3
C20 C21 C22 123.0(6)
C20 C21 C27 117.6(5)
C22 C21 C27 119.4(5)
C23 C22 C21 120.2(6)
C23 C22 H22 119.9
C21 C22 H22 119.9
C22 C23 O6 125.1(6)
C22 C23 C25 120.5(6)
O6 C23 C25 114.4(5)
O6 C24 H24A 109.5
O6 C24 H24B 109.5
H24A C24 H24B 109.5
O6 C24 H24C 109.5
H24A C24 H24C 109.5
H24B C24 H24C 109.5
C26 C25 C23 121.2(5)
C26 C25 H25 119.4
C23 C25 H25 119.4
C25 C26 C27 120.5(6)
C25 C26 H26 119.8
C27 C26 H26 119.8
C28 C27 C26 122.5(5)
C28 C27 C21 119.4(5)
C26 C27 C21 118.1(5)
C18 C28 C27 122.3(5)
C18 C28 H28 118.9
C27 C28 H28 118.9
O7 C29 O8 124.2(5)
O7 C29 C30 120.9(5)
O8 C29 C30 114.9(5)
N1 C30 C31 103.1(5)
N1 C30 C29 108.4(4)
C31 C30 C29 112.1(5)
N1 C30 H30 111.0
C31 C30 H30 111.0
C29 C30 H30 111.0
C32 C31 C30 103.9(5)
C32 C31 H31A 111.0
C30 C31 H31A 111.0
C32 C31 H31B 111.0
C30 C31 H31B 111.0
H31A C31 H31B 109.0
C33 C32 C31 105.4(6)
C33 C32 H32A 110.7
C31 C32 H32A 110.7
C33 C32 H32B 110.7
C31 C32 H32B 110.7
H32A C32 H32B 108.8
C32 C33 N1 104.4(6)
C32 C33 H33A 110.9
N1 C33 H33A 110.9
C32 C33 H33B 110.9
N1 C33 H33B 110.9
H33A C33 H33B 108.9
O9 C34 O10 124.8(5)
O9 C34 C35 118.8(4)
O10 C34 C35 116.3(4)
N2 C35 C36 103.2(4)
N2 C35 C34 110.3(4)
C36 C35 C34 111.2(5)
N2 C35 H35 110.7
C36 C35 H35 110.7
C34 C35 H35 110.7
C37 C36 C35 102.1(5)
C37 C36 H36A 111.3
C35 C36 H36A 111.3
C37 C36 H36B 111.3
C35 C36 H36B 111.3
H36A C36 H36B 109.2

loop_
_geom_bond_atom_site_label_1
_geom_bond_atom_site_label_2
_geom_bond_distance
O1 C1 1.201(10)
N1 C30 1.505(8)
N1 C33 1.507(9)
N1 H1A 0.8900
N1 H1B 0.8900
C1 O2 1.307(10)
C1 C2 1.499(9)
O2 H2O 0.8200
N2 C35 1.473(6)
N2 C38 1.495(8)
N2 H2A 0.8900
N2 H2B 0.8900
C2 C3 1.508(9)
C2 C4 1.514(8)
C2 H2 0.9800
O3 C9 1.357(7)
O3 C10 1.409(9)
C3 H3A 0.9600
C3 H3B 0.9600
C3 H3C 0.9600
C38 C37 1.489(12)
C38 H38A 0.9700
C38 H38B 0.9700
C37 C36 1.490(11)
C37 H37A 0.9700
C37 H37B 0.9700
O4 C15 1.206(7)
C4 C5 1.370(8)
C4 C14 1.410(9)
O5 C15 1.316(7)
O5 H5A 0.8200
C5 C6 1.412(8)
C5 H5 0.9300
O6 C23 1.362(7)
O6 C24 1.425(9)
C6 C12 1.408(8)
C6 C7 1.422(8)
O7 C29 1.221(6)
C7 C8 1.357(9)
C7 H7 0.9300
O8 C29 1.265(8)
C8 C9 1.394(10)
C8 H8 0.9300
O9 C34 1.231(6)
C9 C11 1.374(8)
O10 C34 1.256(6)
C10 H10A 0.9600
C10 H10B 0.9600
C10 H10C 0.9600
C11 C12 1.419(8)
C11 H11 0.9300
C12 C13 1.420(8)
C13 C14 1.359(8)
C13 H13 0.9300
C14 H14 0.9300
C15 C16 1.502(7)
C16 C17 1.520(8)
C16 C18 1.531(7)
C16 H16 0.9800
C17 H17A 0.9600
C17 H17B 0.9600
C17 H17C 0.9600
C18 C28 1.362(7)
C18 C19 1.417(8)
C19 C20 1.366(8)
C19 H19 0.9300
C20 C21 1.409(8)
C20 H20 0.9300
C21 C22 1.422(8)
C21 C27 1.424(8)
C22 C23 1.358(8)
C22 H22 0.9300
C23 C25 1.398(10)
C24 H24A 0.9600
C24 H24B 0.9600
C24 H24C 0.9600
C25 C26 1.360(8)
C25 H25 0.9300
C26 C27 1.421(7)
C26 H26 0.9300
C27 C28 1.409(7)
C28 H28 0.9300
C29 C30 1.511(8)
C30 C31 1.506(7)
C30 H30 0.9800
C31 C32 1.500(9)
C31 H31A 0.9700
C31 H31B 0.9700
C32 C33 1.485(11)
C32 H32A 0.9700
C32 H32B 0.9700
C33 H33A 0.9700
C33 H33B 0.9700
C34 C35 1.525(7)
C35 C36 1.498(7)
C35 H35 0.9800
C36 H36A 0.9700
C36 H36B 0.9700

loop_
_geom_torsion_atom_site_label_1
_geom_torsion_atom_site_label_2
_geom_torsion_atom_site_label_3
_geom_torsion_atom_site_label_4
_geom_torsion
O1 C1 C2 C3 -148.3(8)
O2 C1 C2 C3 33.6(9)
O1 C1 C2 C4 85.6(9)
O2 C1 C2 C4 -92.4(7)
C35 N2 C38 C37 -5.4(7)
N2 C38 C37 C36 -20.1(8)
C1 C2 C4 C5 -118.2(7)
C3 C2 C4 C5 114.2(7)
C1 C2 C4 C14 59.6(8)
C3 C2 C4 C14 -68.0(7)
C14 C4 C5 C6 -1.8(8)
C2 C4 C5 C6 176.1(5)
C4 C5 C6 C12 -1.1(8)
C4 C5 C6 C7 -179.2(5)
C12 C6 C7 C8 -1.7(8)
C5 C6 C7 C8 176.5(5)
C6 C7 C8 C9 -1.3(9)
C10 O3 C9 C11 1.9(8)
C10 O3 C9 C8 -177.5(5)
C7 C8 C9 O3 -177.0(6)
C7 C8 C9 C11 3.6(9)
O3 C9 C11 C12 177.9(5)
C8 C9 C11 C12 -2.8(8)
C5 C6 C12 C11 -175.8(5)
C7 C6 C12 C11 2.5(7)
C5 C6 C12 C13 2.9(7)
C7 C6 C12 C13 -178.9(5)
C9 C11 C12 C6 -0.2(8)
C9 C11 C12 C13 -178.8(5)
C6 C12 C13 C14 -1.8(8)
C11 C12 C13 C14 176.8(6)
C12 C13 C14 C4 -1.1(9)
C5 C4 C14 C13 2.9(8)
C2 C4 C14 C13 -175.0(6)
O4 C15 C16 C17 -20.4(9)
O5 C15 C16 C17 161.0(6)
O4 C15 C16 C18 102.6(7)
O5 C15 C16 C18 -75.9(6)
C15 C16 C18 C28 126.8(5)
C17 C16 C18 C28 -110.1(6)
C15 C16 C18 C19 -52.8(7)
C17 C16 C18 C19 70.2(6)
C28 C18 C19 C20 -1.8(8)
C16 C18 C19 C20 177.9(5)
C18 C19 C20 C21 -0.7(9)
C19 C20 C21 C22 -175.2(5)
C19 C20 C21 C27 2.8(9)
C20 C21 C22 C23 179.4(6)
C27 C21 C22 C23 1.4(8)
C21 C22 C23 O6 -178.0(5)
C21 C22 C23 C25 1.7(9)
C24 O6 C23 C22 -1.6(9)
C24 O6 C23 C25 178.7(5)
C22 C23 C25 C26 -2.7(9)
O6 C23 C25 C26 177.0(6)
C23 C25 C26 C27 0.6(9)
C25 C26 C27 C28 -176.5(5)
C25 C26 C27 C21 2.5(8)
C20 C21 C27 C28 -2.6(7)
C22 C21 C27 C28 175.5(5)
C20 C21 C27 C26 178.5(5)
C22 C21 C27 C26 -3.4(7)
C19 C18 C28 C27 2.0(8)
C16 C18 C28 C27 -177.6(5)
C26 C27 C28 C18 179.1(5)
C21 C27 C28 C18 0.2(8)
C33 N1 C30 C31 17.4(7)
C33 N1 C30 C29 -101.5(6)
O7 C29 C30 N1 11.3(7)
O8 C29 C30 N1 -170.3(5)
O7 C29 C30 C31 -101.8(6)
O8 C29 C30 C31 76.7(7)
N1 C30 C31 C32 -33.6(6)
C29 C30 C31 C32 82.7(7)
C30 C31 C32 C33 38.5(7)
C31 C32 C33 N1 -26.9(8)
C30 N1 C33 C32 5.7(8)
C38 N2 C35 C36 28.5(6)
C38 N2 C35 C34 -90.3(5)
O9 C34 C35 N2 6.5(6)
O10 C34 C35 N2 -177.6(5)
O9 C34 C35 C36 -107.3(6)
O10 C34 C35 C36 68.5(6)
C38 C37 C36 C35 37.5(7)
N2 C35 C36 C37 -40.3(6)
C34 C35 C36 C37 77.9(6)
